data_2237679
loop_
_publ_author_name
'Parthasarathy, Mohanadoss'
'Arun Kumar, Kannan'
'Gopalakrishnan, Rengasamy'

_publ_section_title
;
 <small>D</small>-Phenylglycinium bromide
;
_journal_coeditor_code PK2465
_journal_issue 4
_journal_name_full 'Acta Crystallographica Section E'
_journal_page_first o470
_journal_paper_doi 10.1107/S1600536813004807
_journal_volume 69
_journal_year 2013
_chemical_formula_iupac 'C8 H10 N O2 +, Br -'
_chemical_formula_moiety 'C8 H10 N O2 +, Br -'
_chemical_formula_sum 'C8 H10 Br N O2'
_chemical_formula_weight 232.08
_chemical_name_common
;
Carboxy(phenyl)methanaminium bromide
;
_chemical_name_systematic
;
<i>D</i>-Phenylglycinium bromide
;
_space_group_IT_number 19
_symmetry_cell_setting orthorhombic
_symmetry_space_group_name_Hall 'P 2ac 2ab'
_symmetry_space_group_name_H-M 'P 21 21 21'
_atom_sites_solution_hydrogens geom
_atom_sites_solution_primary direct
_atom_sites_solution_secondary difmap
_audit_creation_method SHELXL-97
_cell_angle_alpha 90.00
_cell_angle_beta 90.00
_cell_angle_gamma 90.00
_cell_formula_units_Z 4
_cell_length_a 5.5240(5)
_cell_length_b 7.4735(5)
_cell_length_c 23.1229(18)
_cell_measurement_reflns_used 3239
_cell_measurement_temperature 295(2)
_cell_measurement_theta_max 28.82
_cell_measurement_theta_min 2.64
_cell_volume 954.60(13)
_computing_cell_refinement 'APEX2 and SAINT (Bruker, 2004)'
_computing_data_collection 'APEX2 (Bruker, 2004)'
_computing_data_reduction 'SAINT and XPREP (Bruker, 2004)'
_computing_molecular_graphics 'ORTEP-3 for Windows (Farrugia, 2012) and Mercury (Macrae <i>et al.</i>, 2008)'
_computing_publication_material 'PLATON (Spek, 2009)'
_computing_structure_refinement 'SHELXL97 (Sheldrick, 2008)'
_computing_structure_solution 'SIR92 (Altomare <i>et al.</i>, 1993)'
_diffrn_ambient_temperature 295(2)
_diffrn_measured_fraction_theta_full 0.989
_diffrn_measured_fraction_theta_max 0.989
_diffrn_measurement_device_type 'Bruker Kappa APEXII CCD'
_diffrn_measurement_method '\w and \f scan'
_diffrn_radiation_monochromator graphite
_diffrn_radiation_source 'fine-focus sealed tube'
_diffrn_radiation_type MoK\a
_diffrn_radiation_wavelength 0.71073
_diffrn_reflns_av_R_equivalents 0.0216
_diffrn_reflns_av_sigmaI/netI 0.0406
_diffrn_reflns_limit_h_max 7
_diffrn_reflns_limit_h_min -6
_diffrn_reflns_limit_k_max 5
_diffrn_reflns_limit_k_min -9
_diffrn_reflns_limit_l_max 30
_diffrn_reflns_limit_l_min -28
_diffrn_reflns_number 5824
_diffrn_reflns_theta_full 27.49
_diffrn_reflns_theta_max 27.49
_diffrn_reflns_theta_min 3.25
_diffrn_standards_number 0
_exptl_absorpt_coefficient_mu 4.267
_exptl_absorpt_correction_T_max 0.415
_exptl_absorpt_correction_T_min 0.317
_exptl_absorpt_correction_type multi-scan
_exptl_absorpt_process_details '(SADABS; Bruker, 2004)'
_exptl_crystal_colour colourless
_exptl_crystal_density_diffrn 1.615
_exptl_crystal_density_method 'not measured'
_exptl_crystal_description block
_exptl_crystal_F_000 464
_exptl_crystal_size_max 0.35
_exptl_crystal_size_mid 0.30
_exptl_crystal_size_min 0.25
_refine_diff_density_max 0.248
_refine_diff_density_min -0.293
_refine_ls_abs_structure_details 'Flack (1983)'
_refine_ls_abs_structure_Flack 0.011(8)
_refine_ls_extinction_coef 0.0530(13)
_refine_ls_extinction_expression Fc^*^=kFc[1+0.001xFc^2^\l^3^/sin(2\q)]^-1/4^
_refine_ls_extinction_method 'SHELXL97 (Sheldrick, 2008)'
_refine_ls_goodness_of_fit_ref 1.032
_refine_ls_hydrogen_treatment constr
_refine_ls_matrix_type full
_refine_ls_number_parameters 114
_refine_ls_number_reflns 2170
_refine_ls_number_restraints 0
_refine_ls_restrained_S_all 1.032
_refine_ls_R_factor_all 0.0255
_refine_ls_R_factor_gt 0.0216
_refine_ls_shift/su_max 0.003
_refine_ls_shift/su_mean 0.000
_refine_ls_structure_factor_coef Fsqd
_refine_ls_weighting_details 'calc w=1/[\s^2^(Fo^2^)]'
_refine_ls_weighting_scheme calc
_refine_ls_wR_factor_gt 0.0450
_refine_ls_wR_factor_ref 0.0460
_reflns_number_gt 2003
_reflns_number_total 2170
_reflns_threshold_expression I>2\s(I)
_cod_data_source_file pk2465.cif
_cod_data_source_block I
_cod_database_code 2237679
_cod_database_fobs_code 2237679

loop_
_symmetry_equiv_pos_as_xyz
'x, y, z'
'-x+1/2, -y, z+1/2'
'x+1/2, -y+1/2, -z'
'-x, y+1/2, -z+1/2'

loop_
_atom_site_type_symbol
_atom_site_label
_atom_site_fract_x
_atom_site_fract_y
_atom_site_fract_z
_atom_site_U_iso_or_equiv
_atom_site_adp_type
_atom_site_calc_flag
_atom_site_refinement_flags
_atom_site_occupancy
_atom_site_symmetry_multiplicity
C C1 0.1060(5) 0.5444(3) 0.56980(9) 0.0370(5) Uani d . 1 1
H H1 -0.0251 0.5884 0.5906 0.044 Uiso calc R 1 1
C C2 0.1209(5) 0.5734(3) 0.51081(9) 0.0418(6) Uani d . 1 1
H H2 -0.0006 0.6372 0.4921 0.050 Uiso calc R 1 1
C C3 0.3119(5) 0.5092(3) 0.47991(9) 0.0424(6) Uani d . 1 1
H H3 0.3196 0.5290 0.4402 0.051 Uiso calc R 1 1
C C4 0.4922(5) 0.4160(3) 0.50678(9) 0.0443(6) Uani d . 1 1
H H4 0.6229 0.3734 0.4855 0.053 Uiso calc R 1 1
C C5 0.4804(4) 0.3849(3) 0.56595(9) 0.0355(5) Uani d . 1 1
H H5 0.6024 0.3204 0.5842 0.043 Uiso calc R 1 1
C C6 0.2866(4) 0.4500(2) 0.59770(7) 0.0264(4) Uani d . 1 1
C C7 0.2695(4) 0.4057(2) 0.66152(7) 0.0282(5) Uani d . 1 1
H H7 0.4217 0.3499 0.6738 0.034 Uiso calc R 1 1
C C8 0.0650(4) 0.2773(3) 0.67328(8) 0.0311(5) Uani d . 1 1
N N1 0.2266(4) 0.5687(2) 0.69772(6) 0.0345(4) Uani d . 1 1
H H1A 0.3369 0.6514 0.6892 0.063(8) Uiso calc R 1 1
H H1B 0.2379 0.5399 0.7350 0.063(8) Uiso calc R 1 1
H H1C 0.0794 0.6117 0.6905 0.047(7) Uiso calc R 1 1
O O1 0.1199(4) 0.1163(2) 0.65347(8) 0.0561(5) Uani d . 1 1
H H1D 0.0051 0.0486 0.6586 0.084 Uiso calc R 1 1
O O2 -0.1206(3) 0.3164(2) 0.69632(6) 0.0441(4) Uani d . 1 1
Br Br1 0.71415(4) 0.82278(3) 0.681529(8) 0.03843(9) Uani d . 1 1

loop_
_atom_site_aniso_label
_atom_site_aniso_U_11
_atom_site_aniso_U_22
_atom_site_aniso_U_33
_atom_site_aniso_U_12
_atom_site_aniso_U_13
_atom_site_aniso_U_23
C1 0.0381(14) 0.0388(11) 0.0339(11) 0.0062(12) 0.0048(10) -0.0032(10)
C2 0.0552(17) 0.0342(12) 0.0360(12) 0.0066(11) -0.0030(11) 0.0072(10)
C3 0.0638(18) 0.0364(12) 0.0270(10) -0.0101(13) 0.0087(11) 0.0010(9)
C4 0.0417(16) 0.0496(14) 0.0415(14) -0.0021(12) 0.0170(11) -0.0082(11)
C5 0.0277(13) 0.0429(12) 0.0360(12) 0.0004(11) 0.0035(9) -0.0027(10)
C6 0.0261(11) 0.0258(9) 0.0273(9) -0.0062(10) 0.0011(9) -0.0013(7)
C7 0.0261(13) 0.0316(10) 0.0269(9) -0.0034(10) 0.0012(8) 0.0002(7)
C8 0.0352(14) 0.0323(11) 0.0258(11) -0.0071(10) -0.0018(9) 0.0014(8)
N1 0.0377(13) 0.0396(9) 0.0262(9) -0.0137(10) 0.0029(8) -0.0036(7)
O1 0.0634(15) 0.0333(8) 0.0715(12) -0.0161(9) 0.0238(10) -0.0057(8)
O2 0.0328(9) 0.0448(9) 0.0547(9) -0.0106(9) 0.0085(7) -0.0021(8)
Br1 0.04061(14) 0.03701(12) 0.03766(12) -0.01269(10) 0.00446(10) -0.00279(9)

loop_
_atom_type_symbol
_atom_type_description
_atom_type_scat_dispersion_real
_atom_type_scat_dispersion_imag
_atom_type_scat_source
C C 0.0033 0.0016 'International Tables Vol C Tables 4.2.6.8 and 6.1.1.4'
H H 0.0000 0.0000 'International Tables Vol C Tables 4.2.6.8 and 6.1.1.4'
N N 0.0061 0.0033 'International Tables Vol C Tables 4.2.6.8 and 6.1.1.4'
O O 0.0106 0.0060 'International Tables Vol C Tables 4.2.6.8 and 6.1.1.4'
Br Br -0.2901 2.4595 'International Tables Vol C Tables 4.2.6.8 and 6.1.1.4'

loop_
_geom_angle_atom_site_label_1
_geom_angle_atom_site_label_2
_geom_angle_atom_site_label_3
_geom_angle
C6 C1 C2 119.8(2)
C6 C1 H1 120.1
C2 C1 H1 120.1
C3 C2 C1 120.6(2)
C3 C2 H2 119.7
C1 C2 H2 119.7
C2 C3 C4 120.4(2)
C2 C3 H3 119.8
C4 C3 H3 119.8
C3 C4 C5 120.0(2)
C3 C4 H4 120.0
C5 C4 H4 120.0
C6 C5 C4 119.9(2)
C6 C5 H5 120.0
C4 C5 H5 120.0
C1 C6 C5 119.30(19)
C1 C6 C7 121.4(2)
C5 C6 C7 119.15(19)
N1 C7 C8 107.37(17)
N1 C7 C6 112.12(15)
C8 C7 C6 111.19(16)
N1 C7 H7 108.7
C8 C7 H7 108.7
C6 C7 H7 108.7
O2 C8 O1 125.1(2)
O2 C8 C7 124.73(19)
O1 C8 C7 110.16(19)
C7 N1 H1A 109.5
C7 N1 H1B 109.5
H1A N1 H1B 109.5
C7 N1 H1C 109.5
H1A N1 H1C 109.5
H1B N1 H1C 109.5
C8 O1 H1D 109.5

loop_
_geom_bond_atom_site_label_1
_geom_bond_atom_site_label_2
_geom_bond_distance
C1 C6 1.382(3)
C1 C2 1.383(3)
C1 H1 0.9300
C2 C3 1.361(3)
C2 H2 0.9300
C3 C4 1.365(3)
C3 H3 0.9300
C4 C5 1.389(3)
C4 H4 0.9300
C5 C6 1.386(3)
C5 H5 0.9300
C6 C7 1.515(2)
C7 N1 1.497(2)
C7 C8 1.507(3)
C7 H7 0.9800
C8 O2 1.192(3)
C8 O1 1.323(3)
N1 H1A 0.8900
N1 H1B 0.8900
N1 H1C 0.8900
O1 H1D 0.8200

loop_
_geom_hbond_atom_site_label_D
_geom_hbond_atom_site_label_H
_geom_hbond_atom_site_label_A
_geom_hbond_site_symmetry_A
_geom_hbond_distance_DH
_geom_hbond_distance_HA
_geom_hbond_distance_DA
_geom_hbond_angle_DHA
N1 H1B Br1 4_646 0.89 2.54 3.3586(17) 154.0
N1 H1C Br1 1_455 0.89 2.57 3.429(2) 162.6
N1 H1A Br1 . 0.89 2.45 3.3166(18) 163.9
O1 H1D Br1 1_445 0.82 2.39 3.2027(17) 171.1
C7 H7 O2 1_655 0.98 2.59 3.527(3) 159.3

loop_
_geom_torsion_atom_site_label_1
_geom_torsion_atom_site_label_2
_geom_torsion_atom_site_label_3
_geom_torsion_atom_site_label_4
_geom_torsion
C6 C1 C2 C3 0.2(4)
C1 C2 C3 C4 -0.3(4)
C2 C3 C4 C5 0.5(4)
C3 C4 C5 C6 -0.6(3)
C2 C1 C6 C5 -0.2(3)
C2 C1 C6 C7 -176.2(2)
C4 C5 C6 C1 0.5(3)
C4 C5 C6 C7 176.5(2)
C1 C6 C7 N1 -54.0(3)
C5 C6 C7 N1 130.1(2)
C1 C6 C7 C8 66.2(2)
C5 C6 C7 C8 -109.7(2)
N1 C7 C8 O2 15.6(3)
C6 C7 C8 O2 -107.4(2)
N1 C7 C8 O1 -165.48(17)
C6 C7 C8 O1 71.5(2)

loop_
_cod_related_entry_id
_cod_related_entry_database
_cod_related_entry_code
1 ChemSpider 30658389
